data_4037450
loop_
_publ_author_name
'Obydennov, Dmitrii L.'
'Pan'kina, Ekaterina O.'
'Sosnovskikh, Vyacheslav Y.'

_publ_section_title
;
 Synthesis of Diketohexenoic Acid Derivatives by Alkenylation of Indoles
 and Pyrroles with 4-Pyrones.
;
_journal_issue 24
_journal_name_full 'The Journal of organic chemistry'
_journal_page_first 12532
_journal_page_last 12539
_journal_paper_doi 10.1021/acs.joc.6b02364
_journal_volume 81
_journal_year 2016
_chemical_formula_moiety 'C16 H19 N O6'
_chemical_formula_sum 'C16 H19 N O6'
_chemical_formula_weight 321.32
_space_group_crystal_system triclinic
_space_group_IT_number 2
_space_group_name_Hall '-P 1'
_space_group_name_H-M_alt 'P -1'
_atom_sites_solution_hydrogens geom
_atom_sites_solution_primary iterative
_atom_sites_solution_secondary difmap
_audit_creation_date 2014-10-10
_audit_creation_method
;
  Olex2 1.2-ac2
  (compiled 2012.03.27 svn.r2268, GUI svn.r4156)
;
_cell_angle_alpha 75.458(5)
_cell_angle_beta 70.092(6)
_cell_angle_gamma 70.295(7)
_cell_formula_units_Z 2
_cell_length_a 9.1149(6)
_cell_length_b 9.5692(7)
_cell_length_c 10.4084(6)
_cell_measurement_reflns_used 2996
_cell_measurement_temperature 150.01(10)
_cell_measurement_theta_max 30.1960
_cell_measurement_theta_min 2.5300
_cell_volume 794.03(10)
_computing_cell_refinement
;
CrysAlisPro, Agilent Technologies,
Version 1.171.36.28 (release 01-02-2013 CrysAlis171 .NET)
(compiled Feb  1 2013,16:14:44)
;
_computing_data_collection
;
CrysAlisPro, Agilent Technologies,
Version 1.171.36.28 (release 01-02-2013 CrysAlis171 .NET)
(compiled Feb  1 2013,16:14:44)
;
_computing_data_reduction
;
CrysAlisPro, Agilent Technologies,
Version 1.171.36.28 (release 01-02-2013 CrysAlis171 .NET)
(compiled Feb  1 2013,16:14:44)
;
_computing_molecular_graphics
;
O. V. Dolomanov, L. J. Bourhis, R. J. Gildea, J. A. K. Howard and H. Puschmann,
OLEX2: a complete structure solution, refinement and analysis program.
J. Appl. Cryst. (2009). 42, 339-341.
;
_computing_publication_material
;
O. V. Dolomanov, L. J. Bourhis, R. J. Gildea, J. A. K. Howard and H. Puschmann,
OLEX2: a complete structure solution, refinement and analysis program.
J. Appl. Cryst. (2009). 42, 339-341.
;
_computing_structure_refinement
;
SHELXL, G.M. Sheldrick, Acta Cryst.
(2008). A64, 112-122
;
_computing_structure_solution 'J. Appl. Cryst. (2007) 40, 786-790'
_diffrn_ambient_temperature 150.01(10)
_diffrn_detector_area_resol_mean 15.9555
_diffrn_measured_fraction_theta_full 1.0000
_diffrn_measured_fraction_theta_max 0.8677
_diffrn_measurement_details
;
#__ type_ start__ end____ width___ exp.time_
  1 omega  -25.00   12.00   1.0000    6.0700
omega____ theta____ kappa____ phi______ frames
    -      -20.7924  -99.0000   90.0000 37

#__ type_ start__ end____ width___ exp.time_
  2 omega  -21.00   19.00   1.0000    6.0700
omega____ theta____ kappa____ phi______ frames
    -      -20.7924  -99.0000 -120.0000 40

#__ type_ start__ end____ width___ exp.time_
  3 omega  -97.00  -36.00   1.0000    6.0700
omega____ theta____ kappa____ phi______ frames
    -      -20.7924 -178.0000  -60.0000 61

#__ type_ start__ end____ width___ exp.time_
  4 omega    3.00   87.00   1.0000    6.0700
omega____ theta____ kappa____ phi______ frames
    -       23.2924   57.0000    0.0000 84

#__ type_ start__ end____ width___ exp.time_
  5 omega   -2.00   91.00   1.0000    6.0700
omega____ theta____ kappa____ phi______ frames
    -       23.2924   38.0000  -90.0000 93

#__ type_ start__ end____ width___ exp.time_
  6 omega  -45.00   49.00   1.0000    6.0700
omega____ theta____ kappa____ phi______ frames
    -       23.2924  -38.0000   90.0000 94
;
_diffrn_measurement_device_type 'Xcalibur, Eos'
_diffrn_measurement_method '\w scans'
_diffrn_orient_matrix_UB_11 -0.0851096000
_diffrn_orient_matrix_UB_12 0.0326434000
_diffrn_orient_matrix_UB_13 0.0139740000
_diffrn_orient_matrix_UB_21 0.0072191000
_diffrn_orient_matrix_UB_22 0.0604724000
_diffrn_orient_matrix_UB_23 0.0230746000
_diffrn_orient_matrix_UB_31 0.0110082000
_diffrn_orient_matrix_UB_32 0.0403363000
_diffrn_orient_matrix_UB_33 -0.0682122000
_diffrn_radiation_monochromator graphite
_diffrn_radiation_type 'Mo K\a'
_diffrn_radiation_wavelength 0.7107
_diffrn_reflns_av_R_equivalents 0.0161
_diffrn_reflns_av_unetI/netI 0.0295
_diffrn_reflns_limit_h_max 13
_diffrn_reflns_limit_h_min -12
_diffrn_reflns_limit_k_max 13
_diffrn_reflns_limit_k_min -11
_diffrn_reflns_limit_l_max 14
_diffrn_reflns_limit_l_min -10
_diffrn_reflns_number 7491
_diffrn_reflns_theta_full 28.00
_diffrn_reflns_theta_max 30.77
_diffrn_reflns_theta_min 2.29
_diffrn_source 'Enhance (Mo) X-ray Source'
_exptl_absorpt_coefficient_mu 0.103
_exptl_absorpt_correction_T_max 1.00000
_exptl_absorpt_correction_T_min 0.72675
_exptl_absorpt_correction_type multi-scan
_exptl_absorpt_process_details
;
CrysAlisPro, Agilent Technologies,
Version 1.171.36.28 (release 01-02-2013 CrysAlis171 .NET)
(compiled Feb  1 2013,16:14:44)
Empirical absorption correction using spherical harmonics,
 implemented in SCALE3 ABSPACK scaling algorithm.
;
_exptl_crystal_colour 'clear yellowish orange'
_exptl_crystal_colour_lustre clear
_exptl_crystal_colour_modifier yellowish
_exptl_crystal_colour_primary orange
_exptl_crystal_density_diffrn 1.344
_exptl_crystal_density_method 'not measured'
_exptl_crystal_description prism
_exptl_crystal_F_000 340
_exptl_crystal_size_max 0.25
_exptl_crystal_size_mid 0.2
_exptl_crystal_size_min 0.15
_refine_diff_density_max 0.303
_refine_diff_density_min -0.257
_refine_diff_density_rms 0.052
_refine_ls_extinction_method none
_refine_ls_goodness_of_fit_ref 1.017
_refine_ls_hydrogen_treatment mixed
_refine_ls_matrix_type full
_refine_ls_number_parameters 235
_refine_ls_number_reflns 4301
_refine_ls_number_restraints 0
_refine_ls_restrained_S_all 1.017
_refine_ls_R_factor_all 0.0590
_refine_ls_R_factor_gt 0.0462
_refine_ls_shift/su_max 0.000
_refine_ls_shift/su_mean 0.000
_refine_ls_structure_factor_coef Fsqd
_refine_ls_weighting_details 'calc w=1/[\s^2^(Fo^2^)+(0.0880P)^2^+0.0880P] where P=(Fo^2^+2Fc^2^)/3'
_refine_ls_weighting_scheme calc
_refine_ls_wR_factor_gt 0.1324
_refine_ls_wR_factor_ref 0.1445
_reflns_number_gt 3470
_reflns_number_total 4301
_reflns_threshold_expression >2sigma(I)
_cod_data_source_file jo6b02364_si_002.cif
_cod_data_source_block exp_238
_cod_original_cell_volume 794.03(9)
_cod_database_code 4037450
_chemical_oxdiff_formula C20H10NO
_reflns_odcompleteness_completeness 100.00
_reflns_odcompleteness_iscentric 1
_reflns_odcompleteness_theta 28.22

loop_
_space_group_symop_id
_space_group_symop_operation_xyz
1 'x, y, z'
2 '-x, -y, -z'

loop_
_atom_site_label
_atom_site_type_symbol
_atom_site_fract_x
_atom_site_fract_y
_atom_site_fract_z
_atom_site_U_iso_or_equiv
_atom_site_adp_type
_atom_site_occupancy
_atom_site_symmetry_multiplicity
_atom_site_calc_flag
_atom_site_refinement_flags
O13 O 0.60847(13) 0.30044(14) 0.12479(11) 0.0405(3) Uani 1 1 d .
O14 O 0.38246(11) 0.38360(10) 0.29199(9) 0.0263(2) Uani 1 1 d .
O17 O 0.63857(13) 0.09959(10) 0.41096(11) 0.0350(2) Uani 1 1 d .
O18 O 0.76310(14) -0.06115(11) 0.59999(11) 0.0362(3) Uani 1 1 d .
H18 H 0.704(4) -0.031(4) 0.533(3) 0.124(11) Uiso 1 1 d .
O19 O 0.93725(14) 0.14110(13) 0.71720(12) 0.0411(3) Uani 1 1 d .
O20 O 0.90241(12) -0.09082(11) 0.78643(10) 0.0301(2) Uani 1 1 d .
N1 N 0.63578(13) 0.75113(12) 0.27648(11) 0.0256(2) Uani 1 1 d .
C1 C 0.73020(18) 0.75387(16) 0.36351(16) 0.0346(3) Uani 1 1 d .
H1A H 0.6736 0.7301 0.4590 0.052 Uiso 1 1 calc R
H1B H 0.7451 0.8521 0.3472 0.052 Uiso 1 1 calc R
H1C H 0.8342 0.6812 0.3418 0.052 Uiso 1 1 calc R
C2 C 0.57237(17) 0.87304(15) 0.19295(14) 0.0308(3) Uani 1 1 d .
H2 H 0.5911(15) 0.9765(14) 0.1892(13) 0.010(3) Uiso 1 1 d .
C3 C 0.49819(18) 0.82965(17) 0.11937(15) 0.0346(3) Uani 1 1 d .
H3 H 0.447(2) 0.896(2) 0.0491(19) 0.043(5) Uiso 1 1 d .
C4 C 0.51708(17) 0.67607(16) 0.15950(13) 0.0290(3) Uani 1 1 d .
H4 H 0.4784(18) 0.6146(17) 0.1221(15) 0.026(4) Uiso 1 1 d .
C5 C 0.60346(15) 0.62622(14) 0.25895(12) 0.0236(3) Uani 1 1 d .
C6 C 0.65382(14) 0.48171(14) 0.33709(12) 0.0230(2) Uani 1 1 d .
H6 H 0.7138(19) 0.4771(17) 0.4031(16) 0.030(4) Uiso 1 1 d .
C7 C 0.62992(14) 0.35130(14) 0.33179(12) 0.0226(2) Uani 1 1 d .
C8 C 0.67954(15) 0.20885(14) 0.41964(13) 0.0247(3) Uani 1 1 d .
C9 C 0.76919(15) 0.19185(14) 0.51682(13) 0.0248(3) Uani 1 1 d .
H9 H 0.805(2) 0.270(2) 0.5270(17) 0.038(4) Uiso 1 1 d .
C10 C 0.80293(15) 0.05944(14) 0.60093(13) 0.0257(3) Uani 1 1 d .
C11 C 0.88920(15) 0.04314(15) 0.70690(13) 0.0276(3) Uani 1 1 d .
C12 C 0.54292(15) 0.34060(14) 0.23612(13) 0.0249(3) Uani 1 1 d .
C15 C 0.28179(17) 0.38405(16) 0.20861(14) 0.0319(3) Uani 1 1 d .
H15A H 0.3029 0.2836 0.1901 0.038 Uiso 1 1 calc R
H15B H 0.3040 0.4501 0.1212 0.038 Uiso 1 1 calc R
C16 C 0.10991(18) 0.4392(2) 0.29187(18) 0.0423(4) Uani 1 1 d .
H16A H 0.0380 0.4442 0.2405 0.063 Uiso 1 1 calc R
H16B H 0.0920 0.5374 0.3115 0.063 Uiso 1 1 calc R
H16C H 0.0893 0.3714 0.3771 0.063 Uiso 1 1 calc R
C21 C 0.97461(18) -0.11184(17) 0.89789(14) 0.0346(3) Uani 1 1 d .
H21A H 0.9089 -0.0391 0.9599 0.041 Uiso 1 1 calc R
H21B H 1.0827 -0.0979 0.8601 0.041 Uiso 1 1 calc R
C22 C 0.98299(19) -0.26830(19) 0.97485(15) 0.0398(4) Uani 1 1 d .
H22A H 0.8765 -0.2831 1.0066 0.060 Uiso 1 1 calc R
H22B H 1.0230 -0.2824 1.0527 0.060 Uiso 1 1 calc R
H22C H 1.0548 -0.3395 0.9145 0.060 Uiso 1 1 calc R

loop_
_atom_site_aniso_label
_atom_site_aniso_U_11
_atom_site_aniso_U_22
_atom_site_aniso_U_33
_atom_site_aniso_U_23
_atom_site_aniso_U_13
_atom_site_aniso_U_12
O13 0.0337(6) 0.0602(7) 0.0316(5) -0.0208(5) -0.0115(4) -0.0059(5)
O14 0.0244(4) 0.0311(5) 0.0272(4) -0.0038(4) -0.0114(4) -0.0088(4)
O17 0.0500(6) 0.0221(5) 0.0436(6) -0.0050(4) -0.0294(5) -0.0069(4)
O18 0.0523(7) 0.0232(5) 0.0436(6) -0.0031(4) -0.0317(5) -0.0065(4)
O19 0.0448(6) 0.0445(6) 0.0486(6) 0.0019(5) -0.0271(5) -0.0230(5)
O20 0.0338(5) 0.0326(5) 0.0282(5) -0.0026(4) -0.0177(4) -0.0070(4)
N1 0.0262(5) 0.0248(5) 0.0253(5) -0.0049(4) -0.0048(4) -0.0084(4)
C1 0.0351(7) 0.0303(7) 0.0437(8) -0.0107(6) -0.0130(6) -0.0099(6)
C2 0.0317(7) 0.0248(6) 0.0304(6) 0.0015(5) -0.0045(5) -0.0096(5)
C3 0.0376(8) 0.0342(7) 0.0294(6) 0.0067(6) -0.0113(6) -0.0133(6)
C4 0.0327(7) 0.0333(7) 0.0218(6) 0.0017(5) -0.0096(5) -0.0125(5)
C5 0.0240(6) 0.0253(6) 0.0215(5) -0.0037(4) -0.0042(4) -0.0092(5)
C6 0.0207(5) 0.0280(6) 0.0210(5) -0.0054(4) -0.0056(4) -0.0068(5)
C7 0.0218(5) 0.0249(6) 0.0221(5) -0.0045(4) -0.0080(4) -0.0052(4)
C8 0.0239(6) 0.0256(6) 0.0251(6) -0.0061(5) -0.0091(5) -0.0039(5)
C9 0.0233(6) 0.0269(6) 0.0269(6) -0.0037(5) -0.0098(5) -0.0079(5)
C10 0.0239(6) 0.0277(6) 0.0265(6) -0.0063(5) -0.0100(5) -0.0040(5)
C11 0.0236(6) 0.0330(7) 0.0280(6) -0.0035(5) -0.0110(5) -0.0071(5)
C12 0.0271(6) 0.0244(6) 0.0263(6) -0.0033(5) -0.0117(5) -0.0070(5)
C15 0.0315(7) 0.0376(7) 0.0343(7) -0.0030(6) -0.0178(6) -0.0125(6)
C16 0.0298(7) 0.0463(9) 0.0563(10) -0.0123(7) -0.0210(7) -0.0051(6)
C21 0.0352(7) 0.0458(8) 0.0284(6) -0.0040(6) -0.0183(6) -0.0101(6)
C22 0.0355(8) 0.0535(9) 0.0274(7) 0.0019(6) -0.0137(6) -0.0096(7)

loop_
_atom_type_symbol
_atom_type_description
_atom_type_scat_dispersion_real
_atom_type_scat_dispersion_imag
_atom_type_scat_source
C C 0.0033 0.0016 'International Tables Vol C Tables 4.2.6.8 and 6.1.1.4'
H H 0.0000 0.0000 'International Tables Vol C Tables 4.2.6.8 and 6.1.1.4'
N N 0.0061 0.0033 'International Tables Vol C Tables 4.2.6.8 and 6.1.1.4'
O O 0.0106 0.0060 'International Tables Vol C Tables 4.2.6.8 and 6.1.1.4'

loop_
_geom_angle_atom_site_label_1
_geom_angle_atom_site_label_2
_geom_angle_atom_site_label_3
_geom_angle
C12 O14 C15 116.54(10)
C11 O20 C21 115.02(11)
C2 N1 C1 123.77(11)
C2 N1 C5 109.18(11)
C5 N1 C1 126.96(11)
N1 C2 C3 108.83(12)
C2 C3 C4 107.61(12)
C3 C4 C5 107.64(13)
N1 C5 C4 106.73(11)
N1 C5 C6 121.22(11)
C4 C5 C6 132.04(12)
C7 C6 C5 127.70(11)
C6 C7 C8 124.37(11)
C6 C7 C12 122.55(11)
C8 C7 C12 113.05(10)
O17 C8 C7 117.47(11)
O17 C8 C9 119.96(11)
C9 C8 C7 122.55(11)
C10 C9 C8 119.55(12)
O18 C10 C9 124.61(11)
O18 C10 C11 115.51(11)
C9 C10 C11 119.87(12)
O19 C11 O20 125.26(12)
O19 C11 C10 123.12(12)
O20 C11 C10 111.61(11)
O13 C12 O14 124.73(11)
O13 C12 C7 124.92(12)
O14 C12 C7 110.35(10)
O14 C15 C16 105.98(11)
O20 C21 C22 107.98(12)

loop_
_geom_bond_atom_site_label_1
_geom_bond_atom_site_label_2
_geom_bond_distance
O13 C12 1.2019(16)
O14 C12 1.3347(15)
O14 C15 1.4605(14)
O17 C8 1.2547(16)
O18 C10 1.3243(16)
O19 C11 1.2006(17)
O20 C11 1.3319(16)
O20 C21 1.4604(15)
N1 C1 1.4560(17)
N1 C2 1.3524(16)
N1 C5 1.3901(16)
C2 C3 1.385(2)
C3 C4 1.391(2)
C4 C5 1.4045(17)
C5 C6 1.4303(17)
C6 C7 1.3542(17)
C7 C8 1.4624(16)
C7 C12 1.5083(16)
C8 C9 1.4519(16)
C9 C10 1.3528(17)
C10 C11 1.5102(17)
C15 C16 1.494(2)
C21 C22 1.500(2)
